data_7161237
loop_
_publ_author_name
'Mohit, ?'
'Sharma, Ritika'
'Rawat, Diwan S.'

_publ_section_title
;
 Metal-free O-H insertion enables access to heterocycle-rich
 &#x3b1;-carbonyloxy esters.
;
_journal_name_full 'Organic &amp; biomolecular chemistry'
_journal_paper_doi 10.1039/d6ob00779a
_journal_year 2026
_chemical_absolute_configuration ad
_chemical_formula_moiety 'C14 H12 O4 S'
_chemical_formula_sum 'C14.95 H12.95 O4 S'
_chemical_formula_weight 288.69
_chemical_name_systematic '2-ethoxy-2-oxo-1-phenylethyl 4,5-dihydrothiophene-3-carboxylate'
_space_group_crystal_system monoclinic
_space_group_IT_number 9
_space_group_name_Hall 'C -2yc'
_space_group_name_H-M_alt 'C 1 c 1'
_atom_sites_solution_hydrogens geom
_atom_sites_solution_primary dual
_audit_creation_date 2026-06-04
_audit_creation_method
;
Olex2 1.5
(compiled 2024.02.16 svn.r378c4104 for OlexSys, GUI svn.r6928)
;
_audit_update_record
;
2026-06-11 deposited with the CCDC.	2026-06-22 downloaded from the CCDC.
;
_cell_angle_alpha 90
_cell_angle_beta 110.985(9)
_cell_angle_gamma 90
_cell_formula_units_Z 4
_cell_length_a 10.5755(8)
_cell_length_b 13.4305(9)
_cell_length_c 10.2592(8)
_cell_measurement_reflns_used 2859
_cell_measurement_temperature 293(2)
_cell_measurement_theta_max 30.0320
_cell_measurement_theta_min 2.5660
_cell_volume 1360.51(19)
_computing_cell_refinement 'CrysAlisPro 1.171.44.128a (Rigaku OD, 2025)'
_computing_data_collection 'CrysAlisPro 1.171.44.128a (Rigaku OD, 2025)'
_computing_data_reduction 'CrysAlisPro 1.171.44.128a (Rigaku OD, 2025)'
_computing_molecular_graphics 'Olex2 1.5 (Dolomanov et al., 2009)'
_computing_publication_material 'Olex2 1.5 (Dolomanov et al., 2009)'
_computing_structure_refinement 'SHELXL 2018/3 (Sheldrick, 2015)'
_computing_structure_solution 'SHELXT 2018/2 (Sheldrick, 2018)'
_diffrn_ambient_temperature 293(2)
_diffrn_detector 'Hybrid Pixel Array Detector'
_diffrn_detector_area_resol_mean 10.0000
_diffrn_detector_type HyPix
_diffrn_measured_fraction_theta_full 1.000
_diffrn_measured_fraction_theta_max 0.796
_diffrn_measurement_details
;
List of Runs (angles in degrees, time in seconds):

  # Type    Start    End  Width  t~exp~   \w     \q     \k     \f   Frames
#--------------------------------------------------------------------------
  1  \w    -19.00  37.00   0.50    1.23    --    5.93 -99.00  90.00  112
  2  \w      3.00  29.00   0.50    1.23    --    5.93  38.00  90.00   52
  3  \w     43.00  69.00   0.50    1.23    --    5.93  38.00  90.00   52
  4  \w    -76.00   5.00   0.50    1.23    --   -4.99 -57.00-180.00  162
;
_diffrn_measurement_device 'four-circle diffractometer'
_diffrn_measurement_device_type 'XtaLAB Synergy, Single source at home/near, HyPix'
_diffrn_measurement_method '\w scans'
_diffrn_orient_matrix_type 'CrysAlisPro convention (1999,Acta A55,543-557)'
_diffrn_orient_matrix_UB_11 0.0634945000
_diffrn_orient_matrix_UB_12 0.0024073000
_diffrn_orient_matrix_UB_13 -0.0087462000
_diffrn_orient_matrix_UB_21 0.0019131000
_diffrn_orient_matrix_UB_22 -0.0527329000
_diffrn_orient_matrix_UB_23 -0.0025652000
_diffrn_orient_matrix_UB_31 -0.0335281000
_diffrn_orient_matrix_UB_32 0.0015629000
_diffrn_orient_matrix_UB_33 -0.0734800000
_diffrn_radiation_monochromator mirror
_diffrn_radiation_probe x-ray
_diffrn_radiation_type 'Mo K\a'
_diffrn_radiation_wavelength 0.71073
_diffrn_reflns_av_R_equivalents 0.0187
_diffrn_reflns_av_unetI/netI 0.0311
_diffrn_reflns_Laue_measured_fraction_full 1.000
_diffrn_reflns_Laue_measured_fraction_max 0.796
_diffrn_reflns_limit_h_max 14
_diffrn_reflns_limit_h_min -15
_diffrn_reflns_limit_k_max 14
_diffrn_reflns_limit_k_min -19
_diffrn_reflns_limit_l_max 14
_diffrn_reflns_limit_l_min -14
_diffrn_reflns_number 4435
_diffrn_reflns_point_group_measured_fraction_full 0.874
_diffrn_reflns_point_group_measured_fraction_max 0.641
_diffrn_reflns_theta_full 25.242
_diffrn_reflns_theta_max 30.933
_diffrn_reflns_theta_min 2.560
_diffrn_source 'micro-focus sealed X-ray tube'
_diffrn_source_type 'PhotonJet (Mo) X-ray Source'
_exptl_absorpt_coefficient_mu 0.248
_exptl_absorpt_correction_T_max 1.00000
_exptl_absorpt_correction_T_min 0.32326
_exptl_absorpt_correction_type multi-scan
_exptl_absorpt_process_details
;
CrysAlisPro 1.171.44.128a (Rigaku Oxford Diffraction, 2025)
Empirical absorption correction using spherical harmonics,
implemented in SCALE3 ABSPACK scaling algorithm.
;
_exptl_crystal_colour 'metallic whiteish white'
_exptl_crystal_colour_lustre metallic
_exptl_crystal_colour_modifier whiteish
_exptl_crystal_colour_primary white
_exptl_crystal_density_diffrn 1.409
_exptl_crystal_description plate
_exptl_crystal_F_000 603
_exptl_crystal_preparation 'slow evaporation of chloroform in hexane'
_exptl_crystal_recrystallization_method 'slow evaporation of chloroform in hexane'
_exptl_crystal_size_max 0.1
_exptl_crystal_size_mid 0.1
_exptl_crystal_size_min 0.1
_refine_diff_density_max 1.254
_refine_diff_density_min -0.611
_refine_diff_density_rms 0.112
_refine_ls_abs_structure_details
;
 Flack x determined using 813 quotients [(I+)-(I-)]/[(I+)+(I-)]
 (Parsons, Flack and Wagner, Acta Cryst. B69 (2013) 249-259).
;
_refine_ls_abs_structure_Flack 0.11(5)
_refine_ls_extinction_method none
_refine_ls_goodness_of_fit_ref 1.409
_refine_ls_hydrogen_treatment constr
_refine_ls_matrix_type full
_refine_ls_number_parameters 173
_refine_ls_number_reflns 2766
_refine_ls_number_restraints 2
_refine_ls_restrained_S_all 1.408
_refine_ls_R_factor_all 0.0943
_refine_ls_R_factor_gt 0.0860
_refine_ls_shift/su_max 0.006
_refine_ls_shift/su_mean 0.001
_refine_ls_structure_factor_coef Fsqd
_refine_ls_weighting_details 'w=1/[\s^2^(Fo^2^)+(0.1305P)^2^] where P=(Fo^2^+2Fc^2^)/3'
_refine_ls_weighting_scheme calc
_refine_ls_wR_factor_gt 0.2316
_refine_ls_wR_factor_ref 0.2401
_reflns_Friedel_coverage 0.607
_reflns_Friedel_fraction_full 0.747
_reflns_Friedel_fraction_max 0.486
_reflns_number_gt 2313
_reflns_number_total 2766
_reflns_threshold_expression 'I > 2\s(I)'
_cod_data_source_file d6ob00779a2.cif
_cod_data_source_block drs-255-1_auto
_cod_database_code 7161237
_shelx_shelxl_version_number 2018/3
_chemical_oxdiff_formula 'C H O S'
_chemical_oxdiff_usercomment 29-12-2025
_shelx_space_group_comment
;
The symmetry employed for this shelxl refinement is uniquely defined
by the following loop, which should always be used as a source of
symmetry information in preference to the above space-group names.
They are only intended as comments.
;
_cell_oxdiff_angle_alpha 89.995(4)
_cell_oxdiff_angle_beta 110.969(4)
_cell_oxdiff_angle_gamma 90.000(4)
_cell_oxdiff_length_a 10.5750(5)
_cell_oxdiff_length_b 13.4300(6)
_cell_oxdiff_length_c 10.2590(4)
_cell_oxdiff_measurement_reflns_used 2945
_cell_oxdiff_volume 1360.52(11)
_shelx_estimated_absorpt_t_max 0.976
_shelx_estimated_absorpt_t_min 0.976
_diffrn_oxdiff_digest_od_ed
;

;
_diffrn_oxdiff_measurement_exp_name DRS-255-1.par
_olex2_refinement_description
;
1. Fixed Uiso
 At 1.2 times of:
  All C(H) groups
 At 1.5 times of:
  All C(H,H,H) groups
2.a Ternary CH refined with riding coordinates:
 C00B(H00B)
2.b Aromatic/amide H refined with riding coordinates:
 C002(H002), C00C(H00C), C00D(H00D), C00E(H00E), C00F(H00F), C00G(H00G),
 C00H(H00H), C00I(H00I)
2.c Idealised Me refined as rotating group:
 C00J(H00A,H00J,H00K)
;
_olex2_exptl_crystal_mounting_method 'Mounted over a capillary'
_olex2_submission_special_instructions 'No special instructions were received'
_oxdiff_exptl_absorpt_empirical_details
;
Empirical correction (ABSPACK) includes:
- Absorption correction using spherical harmonics
- Frame scaling
;
_oxdiff_exptl_absorpt_empirical_full_max 2.072
_oxdiff_exptl_absorpt_empirical_full_min 0.666

loop_
_space_group_symop_operation_xyz
'x, y, z'
'x, -y, z+1/2'
'x+1/2, y+1/2, z'
'x+1/2, -y+1/2, z+1/2'

loop_
_atom_site_label
_atom_site_type_symbol
_atom_site_fract_x
_atom_site_fract_y
_atom_site_fract_z
_atom_site_U_iso_or_equiv
_atom_site_adp_type
_atom_site_occupancy
_atom_site_site_symmetry_order
_atom_site_calc_flag
_atom_site_refinement_flags_posn
_atom_site_refinement_flags_adp
_atom_site_refinement_flags_occupancy
_atom_site_disorder_assembly
_atom_site_disorder_group
S001 S 0.1881(2) 0.61016(18) 0.2861(2) 0.0847(7) Uani 1 1 d . . . . .
C002 C 0.2702(3) 0.4608(3) 0.4815(4) 0.0270(8) Uani 1 1 d . . . . .
H002 H 0.318553 0.411699 0.543244 0.032 Uiso 1 1 calc R U . . .
O003 O 0.5274(3) 0.4686(3) 0.4529(4) 0.0478(9) Uani 1 1 d . . . . .
O004 O 0.8428(5) 0.5896(4) 0.5231(6) 0.0644(12) Uani 1 1 d . . . . .
O005 O 0.4835(5) 0.6032(4) 0.3127(5) 0.0648(12) Uani 1 1 d . . . . .
O006 O 0.6933(5) 0.6033(3) 0.6326(6) 0.0690(13) Uani 1 1 d . . . . .
C007 C 0.7308(5) 0.5641(4) 0.5479(6) 0.0467(11) Uani 1 1 d . . . . .
C008 C 0.7366(5) 0.3805(4) 0.5337(6) 0.0435(11) Uani 1 1 d . . . . .
C009 C 0.3117(5) 0.5337(4) 0.3819(5) 0.0447(11) Uani 1 1 d . . . . .
C00A C 0.4440(5) 0.5413(4) 0.3748(6) 0.0468(12) Uani 1 1 d . . . . .
C00B C 0.6661(5) 0.4742(4) 0.4628(6) 0.0436(11) Uani 1 1 d . . . . .
H00B H 0.670597 0.479267 0.369211 0.052 Uiso 1 1 calc R U . . .
C00C C 0.7088(6) 0.3392(5) 0.6447(7) 0.0565(13) Uani 1 1 d . . . . .
H00C H 0.642877 0.367003 0.673902 0.068 Uiso 1 1 calc R U . . .
C00D C 0.8353(6) 0.3397(4) 0.4934(7) 0.0534(13) Uani 1 1 d . . . . .
H00D H 0.854399 0.366952 0.419217 0.064 Uiso 1 1 calc R U . . .
C00E C 0.9083(7) 0.2557(5) 0.5654(9) 0.077(2) Uani 1 1 d . . . . .
H00E H 0.976002 0.228552 0.538389 0.093 Uiso 1 1 calc R U . . .
C00F C 0.1232(7) 0.4980(8) 0.4420(11) 0.083(2) Uani 1 1 d . . . . .
H00F H 0.066432 0.471422 0.484489 0.100 Uiso 1 1 calc R U . . .
C00G C 0.8823(8) 0.2159(5) 0.6688(11) 0.084(3) Uani 1 1 d . . . . .
H00G H 0.931217 0.160702 0.714608 0.101 Uiso 1 1 calc R U . . .
C00H C 0.0797(7) 0.5689(7) 0.3462(8) 0.0727(19) Uani 1 1 d . . . . .
H00H H -0.008724 0.592721 0.316291 0.087 Uiso 1 1 calc R U . . .
C00I C 0.7807(8) 0.2560(5) 0.7113(9) 0.075(2) Uani 1 1 d . . . . .
H00I H 0.761559 0.226657 0.784294 0.090 Uiso 1 1 calc R U . . .
C00J C 0.9188(10) 0.6734(8) 0.6063(12) 0.096(3) Uani 1 1 d . . . . .
H00A H 0.856670 0.722434 0.615811 0.144 Uiso 1 1 calc R U . . .
H00J H 0.974653 0.702557 0.560481 0.144 Uiso 1 1 calc R U . . .
H00K H 0.974912 0.650018 0.697028 0.144 Uiso 1 1 calc R U . . .

loop_
_atom_site_aniso_label
_atom_site_aniso_U_11
_atom_site_aniso_U_22
_atom_site_aniso_U_33
_atom_site_aniso_U_23
_atom_site_aniso_U_13
_atom_site_aniso_U_12
S001 0.0623(11) 0.1032(16) 0.0842(13) 0.0076(11) 0.0209(9) 0.0167(9)
C002 0.0095(13) 0.0318(17) 0.040(2) 0.0031(16) 0.0094(13) 0.0019(12)
O003 0.0296(17) 0.052(2) 0.059(2) 0.0041(15) 0.0118(15) 0.0050(13)
O004 0.055(2) 0.062(2) 0.084(3) -0.012(2) 0.035(2) -0.0191(19)
O005 0.057(2) 0.076(3) 0.069(3) 0.025(2) 0.033(2) 0.016(2)
O006 0.057(3) 0.073(3) 0.082(3) -0.033(2) 0.030(2) -0.0015(19)
C007 0.037(2) 0.047(2) 0.056(3) 0.009(2) 0.016(2) 0.0027(19)
C008 0.031(2) 0.044(2) 0.051(3) -0.007(2) 0.0091(19) -0.0044(17)
C009 0.038(2) 0.053(3) 0.039(3) -0.005(2) 0.0091(19) 0.0040(19)
C00A 0.037(2) 0.054(3) 0.043(3) -0.007(2) 0.007(2) 0.0048(19)
C00B 0.032(2) 0.054(3) 0.044(3) 0.000(2) 0.0128(19) 0.0027(18)
C00C 0.049(3) 0.057(3) 0.063(3) 0.007(3) 0.019(3) -0.003(2)
C00D 0.043(2) 0.052(3) 0.061(3) -0.015(2) 0.012(2) 0.008(2)
C00E 0.055(3) 0.059(4) 0.095(6) -0.025(4) -0.001(4) 0.023(3)
C00F 0.042(3) 0.110(6) 0.099(6) 0.013(5) 0.028(4) -0.003(4)
C00G 0.073(5) 0.043(3) 0.104(6) 0.011(4) -0.008(4) 0.007(3)
C00H 0.044(3) 0.093(5) 0.072(4) -0.003(4) 0.010(3) 0.019(3)
C00I 0.070(4) 0.054(3) 0.084(5) 0.012(3) 0.009(4) -0.013(3)
C00J 0.078(5) 0.088(6) 0.112(7) -0.021(5) 0.021(5) -0.043(4)

loop_
_atom_type_symbol
_atom_type_description
_atom_type_scat_dispersion_real
_atom_type_scat_dispersion_imag
_atom_type_scat_source
C C 0.0033 0.0016 'International Tables Vol C Tables 4.2.6.8 and 6.1.1.4'
H H 0.0000 0.0000 'International Tables Vol C Tables 4.2.6.8 and 6.1.1.4'
O O 0.0106 0.0060 'International Tables Vol C Tables 4.2.6.8 and 6.1.1.4'
S S 0.1246 0.1234 'International Tables Vol C Tables 4.2.6.8 and 6.1.1.4'

loop_
_geom_angle_atom_site_label_1
_geom_angle_atom_site_label_2
_geom_angle_atom_site_label_3
_geom_angle
_geom_angle_site_symmetry_1
_geom_angle_site_symmetry_3
_geom_angle_publ_flag
C00H S001 C009 94.5(3) . . ?
C009 C002 H002 131.7 . . ?
C00F C002 H002 131.7 . . ?
C00F C002 C009 96.7(5) . . ?
C00A O003 C00B 115.6(4) . . ?
C007 O004 C00J 115.0(6) . . ?
O004 C007 C00B 110.1(5) . . ?
O006 C007 O004 124.7(5) . . ?
O006 C007 C00B 125.0(5) . . ?
C00C C008 C00B 121.0(5) . . ?
C00C C008 C00D 119.8(5) . . ?
C00D C008 C00B 119.1(5) . . ?
C002 C009 S001 114.7(3) . . ?
C00A C009 S001 119.9(4) . . ?
C00A C009 C002 125.3(4) . . ?
O003 C00A C009 110.9(5) . . ?
O005 C00A O003 121.8(5) . . ?
O005 C00A C009 127.2(5) . . ?
O003 C00B C007 108.9(4) . . ?
O003 C00B C008 107.8(4) . . ?
O003 C00B H00B 110.0 . . ?
C007 C00B H00B 110.0 . . ?
C008 C00B C007 110.3(4) . . ?
C008 C00B H00B 110.0 . . ?
C008 C00C H00C 120.5 . . ?
C008 C00C C00I 119.1(6) . . ?
C00I C00C H00C 120.5 . . ?
C008 C00D H00D 120.2 . . ?
C008 C00D C00E 119.6(7) . . ?
C00E C00D H00D 120.2 . . ?
C00D C00E H00E 119.4 . . ?
C00G C00E C00D 121.1(7) . . ?
C00G C00E H00E 119.4 . . ?
C002 C00F H00F 120.8 . . ?
C00H C00F C002 118.5(6) . . ?
C00H C00F H00F 120.8 . . ?
C00E C00G H00G 119.8 . . ?
C00E C00G C00I 120.3(6) . . ?
C00I C00G H00G 119.8 . . ?
S001 C00H H00H 122.2 . . ?
C00F C00H S001 115.6(5) . . ?
C00F C00H H00H 122.2 . . ?
C00C C00I C00G 120.1(8) . . ?
C00C C00I H00I 120.0 . . ?
C00G C00I H00I 120.0 . . ?
O004 C00J H00A 109.5 . . ?
O004 C00J H00J 109.5 . . ?
O004 C00J H00K 109.5 . . ?
H00A C00J H00J 109.5 . . ?
H00A C00J H00K 109.5 . . ?
H00J C00J H00K 109.5 . . ?

loop_
_geom_bond_atom_site_label_1
_geom_bond_atom_site_label_2
_geom_bond_distance
_geom_bond_site_symmetry_2
_geom_bond_publ_flag
S001 C009 1.676(5) . ?
S001 C00H 1.584(9) . ?
C002 H002 0.9300 . ?
C002 C009 1.586(6) . ?
C002 C00F 1.543(8) . ?
O003 C00A 1.367(6) . ?
O003 C00B 1.436(6) . ?
O004 C007 1.342(7) . ?
O004 C00J 1.466(9) . ?
O005 C00A 1.210(8) . ?
O006 C007 1.199(8) . ?
C007 C00B 1.504(8) . ?
C008 C00B 1.510(7) . ?
C008 C00C 1.389(9) . ?
C008 C00D 1.367(8) . ?
C009 C00A 1.430(7) . ?
C00B H00B 0.9800 . ?
C00C H00C 0.9300 . ?
C00C C00I 1.386(9) . ?
C00D H00D 0.9300 . ?
C00D C00E 1.416(9) . ?
C00E H00E 0.9300 . ?
C00E C00G 1.302(15) . ?
C00F H00F 0.9300 . ?
C00F C00H 1.327(14) . ?
C00G H00G 0.9300 . ?
C00G C00I 1.404(14) . ?
C00H H00H 0.9300 . ?
C00I H00I 0.9300 . ?
C00J H00A 0.9600 . ?
C00J H00J 0.9600 . ?
C00J H00K 0.9600 . ?

loop_
_geom_torsion_atom_site_label_1
_geom_torsion_atom_site_label_2
_geom_torsion_atom_site_label_3
_geom_torsion_atom_site_label_4
_geom_torsion
_geom_torsion_site_symmetry_1
_geom_torsion_site_symmetry_2
_geom_torsion_site_symmetry_3
_geom_torsion_site_symmetry_4
_geom_torsion_publ_flag
S001 C009 C00A O003 -175.9(4) . . . . ?
S001 C009 C00A O005 5.7(8) . . . . ?
C002 C009 C00A O003 7.5(7) . . . . ?
C002 C009 C00A O005 -170.9(5) . . . . ?
C002 C00F C00H S001 -2.0(12) . . . . ?
O004 C007 C00B O003 -160.5(5) . . . . ?
O004 C007 C00B C008 81.4(6) . . . . ?
O006 C007 C00B O003 24.1(8) . . . . ?
O006 C007 C00B C008 -93.9(7) . . . . ?
C008 C00C C00I C00G 1.6(10) . . . . ?
C008 C00D C00E C00G 0.6(10) . . . . ?
C009 S001 C00H C00F 1.2(8) . . . . ?
C009 C002 C00F C00H 1.6(10) . . . . ?
C00A O003 C00B C007 68.7(5) . . . . ?
C00A O003 C00B C008 -171.7(4) . . . . ?
C00B O003 C00A O005 3.5(7) . . . . ?
C00B O003 C00A C009 -175.0(4) . . . . ?
C00B C008 C00C C00I -176.8(5) . . . . ?
C00B C008 C00D C00E 175.8(5) . . . . ?
C00C C008 C00B O003 -39.4(6) . . . . ?
C00C C008 C00B C007 79.4(6) . . . . ?
C00C C008 C00D C00E 0.0(8) . . . . ?
C00D C008 C00B O003 144.9(5) . . . . ?
C00D C008 C00B C007 -96.3(6) . . . . ?
C00D C008 C00C C00I -1.1(9) . . . . ?
C00D C00E C00G C00I -0.1(12) . . . . ?
C00E C00G C00I C00C -1.0(11) . . . . ?
C00F C002 C009 S001 -0.7(5) . . . . ?
C00F C002 C009 C00A 176.0(6) . . . . ?
C00H S001 C009 C002 -0.1(5) . . . . ?
C00H S001 C009 C00A -177.1(5) . . . . ?
C00J O004 C007 O006 -1.5(10) . . . . ?
C00J O004 C007 C00B -176.8(7) . . . . ?
